data_4323485
loop_
_publ_author_name
'Jaap W. van Hal'
'Lawrence B. Alemany'
'Kenton H. Whitmire'

_publ_contact_author
; 
Dr. Kenton. H. Whitmire
Chemistry Department MS 60
Rice University
6100 Main Street
Houston TX 77005-1892
U.S.A.
;
_publ_contact_author_email whitmir@rice.edu
_publ_contact_author_fax (1)-713-737-5652
_publ_contact_author_phone (1)-713-737-5650
_publ_section_title
;
 Solution Dynamics of Thallium-Metal Carbonyl Compounds Using 205Tl NMR
 Spectroscopy
;
_journal_name_full 'Inorganic Chemistry'
_journal_page_first 3152
_journal_page_last 3159
_journal_paper_doi 10.1021/ic961203k
_journal_volume 36
_journal_year 1997
_chemical_formula_moiety
;
(C8 H20 N +)2, (C16 Fe4 O16 Tl2 2-)
;
_chemical_formula_structural
;
((C2H5)4N)2(((CO)4Fe)Tl(Fe(CO)4)2Tl(Fe(CO)4)2)
;
_chemical_formula_sum 'C32 H40 Fe4 N2 O16 Tl2'
_chemical_formula_weight 1340.80
_chemical_name_systematic
; 
 ? 
;
_space_group_IT_number 14
_symmetry_cell_setting monoclinic
_symmetry_space_group_name_Hall '-P 2yn'
_symmetry_space_group_name_H-M 'P 1 21/n 1'
_atom_sites_solution_hydrogens geom
_atom_sites_solution_primary direct
_atom_sites_solution_secondary difmap
_audit_creation_method SHELXL
_cell_angle_alpha 90.00
_cell_angle_beta 106.89(3)
_cell_angle_gamma 90.00
_cell_formula_units_Z 2
_cell_length_a 8.902(2)
_cell_length_b 21.405(4)
_cell_length_c 12.084(3)
_cell_measurement_reflns_used 25
_cell_measurement_temperature 223(2)
_cell_measurement_theta_max 6
_cell_measurement_theta_min 3
_cell_volume 2203.3(9)
_computing_cell_refinement 'TEXSAN 5.0'
_computing_data_collection 'TEXSAN 5.0'
_computing_data_reduction 'TEXSAN 5.0'
_computing_molecular_graphics SHELXTL-PLUS
_computing_publication_material SHELXL-93
_computing_structure_refinement 'SHELXL-93 (Sheldrick, 1993)'
_computing_structure_solution 'SHELXS-86 (Sheldrick, 1990)'
_diffrn_ambient_temperature 223(2)
_diffrn_measurement_device 'RIGAKU AFC5-S'
_diffrn_measurement_method \w-scans
_diffrn_radiation_monochromator graphite
_diffrn_radiation_source 'normal-focus sealed tube'
_diffrn_radiation_type MoK\a
_diffrn_radiation_wavelength 0.71073
_diffrn_reflns_av_R_equivalents 0.0690
_diffrn_reflns_av_sigmaI/netI 0.0486
_diffrn_reflns_limit_h_max 9
_diffrn_reflns_limit_h_min 0
_diffrn_reflns_limit_k_max 23
_diffrn_reflns_limit_k_min 0
_diffrn_reflns_limit_l_max 12
_diffrn_reflns_limit_l_min -13
_diffrn_reflns_number 3085
_diffrn_reflns_theta_max 22.51
_diffrn_reflns_theta_min 2.00
_diffrn_standards_decay_% 0
_diffrn_standards_interval_count 150
_diffrn_standards_number 3
_exptl_absorpt_coefficient_mu 8.634
_exptl_absorpt_correction_T_max 1.000
_exptl_absorpt_correction_T_min 0.3352
_exptl_absorpt_correction_type emperical
_exptl_crystal_colour red
_exptl_crystal_density_diffrn 2.021
_exptl_crystal_description block
_exptl_crystal_F_000 1280
_exptl_crystal_size_max 0.50
_exptl_crystal_size_mid 0.50
_exptl_crystal_size_min 0.20
_refine_diff_density_max 1.120
_refine_diff_density_min -0.810
_refine_diff_density_rms 0.142
_refine_ls_extinction_method none
_refine_ls_goodness_of_fit_all 1.100
_refine_ls_goodness_of_fit_obs 1.076
_refine_ls_hydrogen_treatment noref
_refine_ls_matrix_type full
_refine_ls_number_parameters 253
_refine_ls_number_reflns 2848
_refine_ls_number_restraints 0
_refine_ls_restrained_S_all 2.373
_refine_ls_restrained_S_obs 1.076
_refine_ls_R_factor_all 0.0549
_refine_ls_R_factor_obs 0.0362
_refine_ls_shift/esd_max 0.000
_refine_ls_shift/esd_mean 0.000
_refine_ls_structure_factor_coef Fsqd
_refine_ls_weighting_details 'w=1/[\s^2^(Fo^2^)+(0.0543P)^2^+4.6887P] where P=(Fo^2^+2Fc^2^)/3'
_refine_ls_weighting_scheme calc
_refine_ls_wR_factor_all 0.2255
_refine_ls_wR_factor_obs 0.0926
_reflns_number_observed 2323
_reflns_number_total 2871
_reflns_observed_criterion >2sigma(I)
_cod_data_source_file ic961203k_5.cif
_cod_data_source_block tl2fe4
_cod_depositor_comments
;
The following automatic conversions were performed:

'_refine_ls_weighting_scheme' value 'calc
w=1/[\s^2^(Fo^2^)+(0.0543P)^2^+4.6887P] where P=(Fo^2^+2Fc^2^)/3' was
changed to 'calc'. New tag '_refine_ls_weighting_details' was
created. The value of the new tag was set to
'w=1/[\s^2^(Fo^2^)+(0.0543P)^2^+4.6887P] where P=(Fo^2^+2Fc^2^)/3'.

Automatic conversion script
Id: cif_fix_values 3143 2015-03-26 13:38:13Z robertas 
;
_cod_original_cell_volume 2203.3(8)
_cod_database_code 4323485

loop_
_symmetry_equiv_pos_as_xyz
'x, y, z'
'-x+1/2, y+1/2, -z+1/2'
'-x, -y, -z'
'x-1/2, -y-1/2, z-1/2'

loop_
_atom_site_aniso_label
_atom_site_aniso_U_11
_atom_site_aniso_U_22
_atom_site_aniso_U_33
_atom_site_aniso_U_23
_atom_site_aniso_U_13
_atom_site_aniso_U_12
Tl1 0.0471(3) 0.0514(3) 0.0601(3) -0.0076(2) 0.0267(2) -0.0095(2)
Fe1 0.0481(8) 0.0509(8) 0.0465(9) 0.0022(6) 0.0183(7) -0.0061(6)
Fe2 0.0396(8) 0.0456(8) 0.0597(9) 0.0001(6) 0.0176(7) -0.0011(6)
C11 0.058(7) 0.069(7) 0.057(7) -0.004(6) 0.018(6) -0.018(6)
O11 0.087(6) 0.089(6) 0.112(8) -0.024(5) 0.065(6) 0.000(5)
C12 0.041(6) 0.051(6) 0.058(7) 0.006(5) 0.011(5) 0.008(5)
O12 0.090(6) 0.096(6) 0.079(6) -0.022(5) 0.045(5) -0.006(5)
C13 0.067(8) 0.071(7) 0.067(8) 0.018(6) 0.025(7) 0.016(6)
O13 0.077(6) 0.137(8) 0.082(7) 0.041(6) 0.001(5) 0.014(6)
C14 0.090(9) 0.066(7) 0.051(7) -0.007(5) 0.032(6) -0.009(7)
O14 0.136(8) 0.067(5) 0.101(7) 0.002(5) 0.057(6) -0.041(5)
C21 0.053(6) 0.051(6) 0.051(6) -0.002(5) 0.012(5) -0.004(5)
O22 0.152(9) 0.075(6) 0.125(8) -0.028(6) 0.104(8) -0.025(6)
O21 0.076(6) 0.073(5) 0.096(7) 0.006(5) 0.024(5) 0.035(5)
C22 0.076(8) 0.040(6) 0.096(10) -0.004(6) 0.042(7) -0.013(5)
C23 0.048(6) 0.060(6) 0.060(7) -0.003(5) 0.018(5) 0.010(5)
O23 0.054(5) 0.071(5) 0.100(7) -0.009(4) 0.012(4) -0.023(4)
C24 0.059(7) 0.063(8) 0.093(10) 0.033(7) -0.004(7) -0.006(6)
O24 0.116(9) 0.120(9) 0.117(9) 0.051(7) -0.009(7) 0.001(7)
N1 0.052(5) 0.065(5) 0.039(5) -0.001(4) 0.005(4) -0.009(4)
C1 0.081(9) 0.072(8) 0.069(9) -0.015(6) -0.013(7) 0.001(7)
C2 0.062(8) 0.109(10) 0.059(8) -0.002(7) 0.017(6) 0.001(7)
C3 0.094(10) 0.063(8) 0.084(10) -0.009(7) 0.009(8) -0.010(7)
C4 0.110(12) 0.140(12) 0.065(9) 0.005(8) 0.047(8) -0.004(10)
C5 0.065(9) 0.131(13) 0.140(15) -0.034(10) 0.042(9) -0.043(8)
C6 0.099(11) 0.070(9) 0.151(15) -0.014(9) 0.032(10) 0.011(8)
C7 0.155(16) 0.081(10) 0.122(14) 0.012(10) 0.005(12) 0.022(11)
C8 0.099(11) 0.203(18) 0.085(11) -0.010(12) 0.038(9) -0.066(12)

loop_
_atom_site_label
_atom_site_type_symbol
_atom_site_fract_x
_atom_site_fract_y
_atom_site_fract_z
_atom_site_U_iso_or_equiv
_atom_site_thermal_displace_type
_atom_site_occupancy
_atom_site_calc_flag
_atom_site_refinement_flags
_atom_site_disorder_group
Tl1 Tl 0.20526(4) 0.02531(2) 0.08616(3) 0.0505(2) Uani 1 d . .
Fe1 Fe 0.0720(2) -0.07594(6) 0.13296(12) 0.0475(4) Uani 1 d . .
Fe2 Fe 0.4234(2) 0.10691(6) 0.13120(13) 0.0476(4) Uani 1 d . .
C11 C -0.0461(14) -0.0238(5) 0.1859(10) 0.061(3) Uani 1 d . .
O11 O -0.1237(11) 0.0073(4) 0.2256(9) 0.088(3) Uani 1 d . .
C12 C 0.0915(11) -0.1031(4) -0.0017(10) 0.051(2) Uani 1 d . .
O12 O 0.1056(10) -0.1259(4) -0.0848(8) 0.084(3) Uani 1 d . .
C13 C 0.2508(15) -0.0920(5) 0.2425(11) 0.067(3) Uani 1 d . .
O13 O 0.3619(11) -0.1057(5) 0.3136(9) 0.104(3) Uani 1 d . .
C14 C -0.0354(15) -0.1414(5) 0.1582(10) 0.067(3) Uani 1 d . .
O14 O -0.1065(12) -0.1837(4) 0.1739(8) 0.097(3) Uani 1 d . .
C21 C 0.2818(12) 0.1668(5) 0.1183(9) 0.052(2) Uani 1 d . .
O22 O 0.4907(13) 0.0717(4) -0.0819(10) 0.104(3) Uani 1 d . .
O21 O 0.2005(9) 0.2089(4) 0.1145(8) 0.082(2) Uani 1 d . .
C22 C 0.4612(14) 0.0837(4) 0.0026(12) 0.067(3) Uani 1 d . .
C23 C 0.5791(12) 0.1606(5) 0.1734(9) 0.055(3) Uani 1 d . .
O23 O 0.6796(9) 0.1965(4) 0.2009(7) 0.077(2) Uani 1 d . .
C24 C 0.4988(14) 0.0611(5) 0.2578(12) 0.077(4) Uani 1 d . .
O24 O 0.5524(14) 0.0347(5) 0.3405(11) 0.127(4) Uani 1 d . .
N1 N 0.1377(9) 0.1657(4) 0.4512(7) 0.054(2) Uani 1 d . .
C1 C 0.2963(14) 0.1894(6) 0.5189(11) 0.081(4) Uani 1 d . .
H1A H 0.3424(14) 0.1598(6) 0.5815(11) 0.098 Uiso 1 calc R .
H1B H 0.2829(14) 0.2294(6) 0.5545(11) 0.098 Uiso 1 calc R .
C2 C 0.0592(14) 0.2077(6) 0.3543(10) 0.077(3) Uani 1 d . .
H2A H -0.0414(14) 0.1888(6) 0.3120(10) 0.092 Uiso 1 calc R .
H2B H 0.1239(14) 0.2097(6) 0.3012(10) 0.092 Uiso 1 calc R .
C3 C 0.1550(16) 0.1024(5) 0.3954(12) 0.084(4) Uani 1 d . .
H3A H 0.0502(16) 0.0883(5) 0.3506(12) 0.100 Uiso 1 calc R .
H3B H 0.2162(16) 0.1090(5) 0.3409(12) 0.100 Uiso 1 calc R .
C4 C 0.0443(17) 0.1591(8) 0.5343(12) 0.100(5) Uani 1 d . .
H4A H 0.0392(17) 0.1998(8) 0.5700(12) 0.120 Uiso 1 calc R .
H4B H 0.0992(17) 0.1303(8) 0.5958(12) 0.120 Uiso 1 calc R .
C5 C 0.4123(16) 0.1988(7) 0.4469(14) 0.109(5) Uani 1 d . .
H5A H 0.5116(16) 0.2141(7) 0.4966(14) 0.164 Uiso 1 calc R .
H5B H 0.3694(16) 0.2289(7) 0.3859(14) 0.164 Uiso 1 calc R .
H5C H 0.4289(16) 0.1592(7) 0.4129(14) 0.164 Uiso 1 calc R .
C6 C 0.0288(18) 0.2732(6) 0.3868(15) 0.108(5) Uani 1 d . .
H6A H -0.0227(18) 0.2967(6) 0.3175(15) 0.162 Uiso 1 calc R .
H6B H 0.1276(18) 0.2931(6) 0.4266(15) 0.162 Uiso 1 calc R .
H6C H -0.0382(18) 0.2721(6) 0.4374(15) 0.162 Uiso 1 calc R .
C7 C 0.2304(22) 0.0512(7) 0.4757(16) 0.127(6) Uani 1 d . .
H7A H 0.2352(22) 0.0137(7) 0.4316(16) 0.190 Uiso 1 calc R .
H7B H 0.1694(22) 0.0428(7) 0.5288(16) 0.190 Uiso 1 calc R .
H7C H 0.3359(22) 0.0636(7) 0.5191(16) 0.190 Uiso 1 calc R .
C8 C -0.1201(18) 0.1356(9) 0.4820(14) 0.127(7) Uani 1 d . .
H8A H -0.1730(18) 0.1325(9) 0.5416(14) 0.190 Uiso 1 calc R .
H8B H -0.1167(18) 0.0947(9) 0.4481(14) 0.190 Uiso 1 calc R .
H8C H -0.1769(18) 0.1643(9) 0.4224(14) 0.190 Uiso 1 calc R .

loop_
_atom_type_symbol
_atom_type_description
_atom_type_scat_dispersion_real
_atom_type_scat_dispersion_imag
_atom_type_scat_source
C C 0.0033 0.0016 'International Tables Vol C Tables 4.2.6.8 and 6.1.1.4'
H H 0.0000 0.0000 'International Tables Vol C Tables 4.2.6.8 and 6.1.1.4'
N N 0.0061 0.0033 'International Tables Vol C Tables 4.2.6.8 and 6.1.1.4'
O O 0.0106 0.0060 'International Tables Vol C Tables 4.2.6.8 and 6.1.1.4'
Fe Fe 0.3463 0.8444 'International Tables Vol C Tables 4.2.6.8 and 6.1.1.4'
Tl Tl -2.8358 9.6688 'International Tables Vol C Tables 4.2.6.8 and 6.1.1.4'

loop_
_geom_angle_atom_site_label_1
_geom_angle_atom_site_label_2
_geom_angle_atom_site_label_3
_geom_angle
_geom_angle_site_symmetry_1
_geom_angle_site_symmetry_3
_geom_angle_publ_flag
Fe2 Tl1 Fe1 152.64(5) . . ?
Fe2 Tl1 Fe1 107.32(5) . 3 ?
Fe1 Tl1 Fe1 99.71(4) . 3 ?
C14 Fe1 C11 91.7(5) . . ?
C14 Fe1 C13 97.5(5) . . ?
C11 Fe1 C13 110.4(5) . . ?
C14 Fe1 C12 95.7(5) . . ?
C11 Fe1 C12 139.3(5) . . ?
C13 Fe1 C12 108.2(5) . . ?
C14 Fe1 Tl1 174.7(4) . . ?
C11 Fe1 Tl1 84.8(3) . . ?
C13 Fe1 Tl1 87.6(4) . . ?
C12 Fe1 Tl1 84.4(3) . . ?
C14 Fe1 Tl1 94.8(4) . 3 ?
C11 Fe1 Tl1 72.2(4) . 3 ?
C13 Fe1 Tl1 167.4(4) . 3 ?
C12 Fe1 Tl1 67.4(3) . 3 ?
Tl1 Fe1 Tl1 80.29(4) . 3 ?
C22 Fe2 C23 96.0(5) . . ?
C22 Fe2 C21 116.2(5) . . ?
C23 Fe2 C21 91.9(4) . . ?
C22 Fe2 C24 119.0(6) . . ?
C23 Fe2 C24 92.4(5) . . ?
C21 Fe2 C24 123.7(6) . . ?
C22 Fe2 Tl1 87.0(3) . . ?
C23 Fe2 Tl1 175.5(4) . . ?
C21 Fe2 Tl1 89.9(3) . . ?
C24 Fe2 Tl1 83.1(4) . . ?
O11 C11 Fe1 175.6(10) . . ?
O12 C12 Fe1 174.0(9) . . ?
O13 C13 Fe1 175.9(11) . . ?
O14 C14 Fe1 179.4(12) . . ?
O21 C21 Fe2 174.2(9) . . ?
O22 C22 Fe2 176.0(9) . . ?
O23 C23 Fe2 179.0(9) . . ?
O24 C24 Fe2 176.2(11) . . ?
C2 N1 C4 111.4(10) . . ?
C2 N1 C1 112.4(9) . . ?
C4 N1 C1 106.7(10) . . ?
C2 N1 C3 105.8(8) . . ?
C4 N1 C3 110.9(10) . . ?
C1 N1 C3 109.8(9) . . ?
N1 C1 C5 114.4(10) . . ?
N1 C2 C6 116.1(11) . . ?
C7 C3 N1 116.5(11) . . ?
N1 C4 C8 114.6(12) . . ?

loop_
_geom_bond_atom_site_label_1
_geom_bond_atom_site_label_2
_geom_bond_distance
_geom_bond_site_symmetry_2
_geom_bond_publ_flag
Tl1 Fe2 2.5504(14) . ?
Tl1 Fe1 2.6101(14) . ?
Tl1 Fe1 3.237(2) 3 ?
Fe1 C14 1.772(12) . ?
Fe1 C11 1.776(13) . ?
Fe1 C13 1.783(13) . ?
Fe1 C12 1.783(11) . ?
Fe1 Tl1 3.237(2) 3 ?
Fe2 C22 1.754(13) . ?
Fe2 C23 1.759(12) . ?
Fe2 C21 1.773(11) . ?
Fe2 C24 1.776(12) . ?
C11 O11 1.158(13) . ?
C12 O12 1.156(12) . ?
C13 O13 1.144(14) . ?
C14 O14 1.153(13) . ?
C21 O21 1.148(11) . ?
O22 C22 1.155(14) . ?
C23 O23 1.152(12) . ?
C24 O24 1.128(14) . ?
N1 C2 1.479(14) . ?
N1 C4 1.486(14) . ?
N1 C1 1.499(13) . ?
N1 C3 1.542(14) . ?
C1 C5 1.55(2) . ?
C2 C6 1.50(2) . ?
C3 C7 1.49(2) . ?
C4 C8 1.50(2) . ?
